data_4025052
loop_
_publ_author_name
'Masahide Tominaga'
'Hyuma Masu'
'Isao Azumaya'

_publ_contact_author_address
;Faculty of Pharmaceutical Sciences at Kagawa Campus,
Tokushima Bunri University,
1314-1 Shido, Sanuki, Kagawa 769-2193, JAPAN
;
_publ_contact_author_email azumayai@kph.bunri-u.ac.jp
_publ_contact_author_fax +81-87-894-0181
_publ_contact_author_name 'Isao Azumaya'
_publ_contact_author_phone +81-87-894-5111x6308
_publ_section_title
;
Construction and Charge-Transfer Complexation of Adamantane-Based
Macrocycles and a Cage with Aromatic Ring Moieties
;
_journal_name_full 'Journal of Organic Chemistry'
_journal_page_first 8754
_journal_page_last 8760
_journal_paper_doi 10.1021/jo9018842
_journal_volume 74
_journal_year 2009
_chemical_formula_sum 'C103 H106 Cl3 N3 O24'
_chemical_formula_weight 1876.26
_chemical_name_systematic
; 
 ? 
;
_space_group_IT_number 2
_symmetry_cell_setting triclinic
_symmetry_space_group_name_Hall '-P 1'
_symmetry_space_group_name_H-M 'P -1'
_atom_sites_solution_hydrogens geom
_atom_sites_solution_primary direct
_atom_sites_solution_secondary difmap
_audit_creation_method SHELXL-97
_cell_angle_alpha 102.7490(10)
_cell_angle_beta 96.5370(10)
_cell_angle_gamma 97.0120(10)
_cell_formula_units_Z 2
_cell_length_a 11.0982(7)
_cell_length_b 15.2542(10)
_cell_length_c 29.0600(19)
_cell_measurement_reflns_used 6679
_cell_measurement_temperature 150
_cell_measurement_theta_max 26.32
_cell_measurement_theta_min 2.23
_cell_volume 4711.9(5)
_computing_cell_refinement 'APEX2 (Bruker AXS, 2006)'
_computing_data_collection 'APEX2 (Bruker AXS, 2006)'
_computing_data_reduction 'SAINT (Bruker AXS, 2004)'
_computing_molecular_graphics 'XSHEL (Bruker AXS,2002)'
_computing_publication_material 'XCIF (Bruker AXS, 2001)'
_computing_structure_refinement 'SHELXL-97 (Sheldrick, 1997)'
_computing_structure_solution 'SHELXS-97 (Sheldrick, 1997)'
_diffrn_ambient_temperature 150
_diffrn_detector_area_resol_mean 8.333
_diffrn_measured_fraction_theta_full 0.969
_diffrn_measured_fraction_theta_max 0.851
_diffrn_measurement_device_type 'Bruker APEXII CCD area detector'
_diffrn_measurement_method 'phi and omega scans'
_diffrn_radiation_monochromator graphite
_diffrn_radiation_source 'sealed tube'
_diffrn_radiation_type MoK\a
_diffrn_radiation_wavelength 0.71073
_diffrn_reflns_av_R_equivalents 0.0197
_diffrn_reflns_av_sigmaI/netI 0.0472
_diffrn_reflns_limit_h_max 9
_diffrn_reflns_limit_h_min -14
_diffrn_reflns_limit_k_max 19
_diffrn_reflns_limit_k_min -17
_diffrn_reflns_limit_l_max 35
_diffrn_reflns_limit_l_min -37
_diffrn_reflns_number 23450
_diffrn_reflns_theta_full 25.00
_diffrn_reflns_theta_max 27.26
_diffrn_reflns_theta_min 1.38
_exptl_absorpt_coefficient_mu 0.175
_exptl_absorpt_correction_T_max 0.9658
_exptl_absorpt_correction_T_min 0.9254
_exptl_absorpt_correction_type empirical
_exptl_absorpt_process_details
;
SADABS Sheldrick 1996
;
_exptl_crystal_colour yellow
_exptl_crystal_density_diffrn 1.322
_exptl_crystal_density_method 'not measured'
_exptl_crystal_description prismatic
_exptl_crystal_F_000 1976
_exptl_crystal_size_max 0.45
_exptl_crystal_size_mid 0.30
_exptl_crystal_size_min 0.20
_refine_diff_density_max 1.064
_refine_diff_density_min -1.242
_refine_diff_density_rms 0.084
_refine_ls_extinction_method none
_refine_ls_goodness_of_fit_ref 1.045
_refine_ls_hydrogen_treatment constr
_refine_ls_matrix_type full
_refine_ls_number_parameters 1220
_refine_ls_number_reflns 18002
_refine_ls_number_restraints 0
_refine_ls_restrained_S_all 1.045
_refine_ls_R_factor_all 0.1128
_refine_ls_R_factor_gt 0.0826
_refine_ls_shift/su_max 0.000
_refine_ls_shift/su_mean 0.000
_refine_ls_structure_factor_coef Fsqd
_refine_ls_weighting_details 'calc w=1/[\s^2^(Fo^2^)+(0.1375P)^2^+7.1559P] where P=(Fo^2^+2Fc^2^)/3'
_refine_ls_weighting_scheme calc
_refine_ls_wR_factor_gt 0.2370
_refine_ls_wR_factor_ref 0.2641
_reflns_number_gt 12541
_reflns_number_total 18002
_reflns_threshold_expression >2sigma(I)
_cod_data_source_file jo9018842_si_002.cif
_cod_data_source_block a0906241mas
_cod_depositor_comments
;
The following automatic conversions were performed:
'_symmetry_cell_setting' value 'Triclinic' changed to 'triclinic'
according to '/home/saulius/struct/CIF-dictionaries/cif_core.dic'
dictionary named 'cif_core.dic' version 2.4.1 from 2010-06-29.

Automatic conversion script
Id: cif_fix_enum 1527 2010-12-29 10:47:43Z saulius 
;
_cod_original_sg_symbol_H-M 'P-1   '
_cod_database_code 4025052

loop_
_symmetry_equiv_pos_as_xyz
'x, y, z'
'-x, -y, -z'

loop_
_atom_site_label
_atom_site_type_symbol
_atom_site_fract_x
_atom_site_fract_y
_atom_site_fract_z
_atom_site_U_iso_or_equiv
_atom_site_adp_type
_atom_site_occupancy
_atom_site_symmetry_multiplicity
_atom_site_calc_flag
_atom_site_refinement_flags
_atom_site_disorder_assembly
_atom_site_disorder_group
C1 C -0.2427(3) 0.2605(2) 0.24642(15) 0.0393(9) Uani 1 1 d . . .
H1 H -0.3095 0.2197 0.2551 0.047 Uiso 1 1 calc R . .
C2 C -0.2223(3) 0.3533(2) 0.28168(14) 0.0358(8) Uani 1 1 d . . .
H2A H -0.2005 0.3458 0.3144 0.043 Uiso 1 1 calc R . .
H2B H -0.2991 0.3801 0.2805 0.043 Uiso 1 1 calc R . .
C3 C -0.1242(3) 0.2181(2) 0.24836(14) 0.0330(8) Uani 1 1 d . . .
H3A H -0.1385 0.1571 0.2262 0.040 Uiso 1 1 calc R . .
H3B H -0.1001 0.2107 0.2810 0.040 Uiso 1 1 calc R . .
C4 C -0.2802(3) 0.2713(3) 0.19607(15) 0.0429(10) Uani 1 1 d . . .
H4A H -0.2940 0.2111 0.1732 0.052 Uiso 1 1 calc R . .
H4B H -0.3576 0.2973 0.1945 0.052 Uiso 1 1 calc R . .
C5 C -0.1187(3) 0.4178(2) 0.26973(12) 0.0274(7) Uani 1 1 d . . .
C6 C -0.0004(3) 0.3734(2) 0.27064(12) 0.0240(7) Uani 1 1 d . . .
H6A H 0.0245 0.3658 0.3032 0.029 Uiso 1 1 calc R . .
H6B H 0.0667 0.4141 0.2627 0.029 Uiso 1 1 calc R . .
C7 C -0.0198(3) 0.2789(2) 0.23441(12) 0.0269(7) Uani 1 1 d . . .
C8 C -0.0606(3) 0.2917(2) 0.18402(13) 0.0322(8) Uani 1 1 d . . .
H8A H 0.0050 0.3316 0.1748 0.039 Uiso 1 1 calc R . .
H8B H -0.0745 0.2321 0.1607 0.039 Uiso 1 1 calc R . .
C9 C -0.1787(3) 0.3340(2) 0.18299(13) 0.0361(8) Uani 1 1 d . . .
H9 H -0.2037 0.3419 0.1502 0.043 Uiso 1 1 calc R . .
C10 C -0.1554(3) 0.4270(2) 0.21839(13) 0.0337(8) Uani 1 1 d . . .
H10A H -0.2306 0.4558 0.2168 0.040 Uiso 1 1 calc R . .
H10B H -0.0891 0.4669 0.2095 0.040 Uiso 1 1 calc R . .
C11 C -0.0939(3) 0.5108(2) 0.30611(12) 0.0255(7) Uani 1 1 d . . .
C12 C -0.0863(3) 0.5160(2) 0.35494(12) 0.0291(7) Uani 1 1 d . . .
H12 H -0.0966 0.4618 0.3660 0.035 Uiso 1 1 calc R . .
C13 C -0.0636(3) 0.6004(2) 0.38764(12) 0.0273(7) Uani 1 1 d . . .
C14 C -0.0474(3) 0.6807(2) 0.37251(12) 0.0250(7) Uani 1 1 d . . .
C15 C -0.0539(3) 0.6760(2) 0.32390(12) 0.0263(7) Uani 1 1 d . . .
C16 C -0.0772(3) 0.5915(2) 0.29118(12) 0.0267(7) Uani 1 1 d . . .
H16 H -0.0816 0.5891 0.2581 0.032 Uiso 1 1 calc R . .
C17 C -0.0345(4) 0.7548(3) 0.26235(13) 0.0400(9) Uani 1 1 d . . .
H17A H 0.0346 0.7252 0.2519 0.060 Uiso 1 1 calc R . .
H17B H -0.0246 0.8169 0.2578 0.060 Uiso 1 1 calc R . .
H17C H -0.1114 0.7204 0.2435 0.060 Uiso 1 1 calc R . .
C18 C -0.1060(5) 0.5385(3) 0.45399(15) 0.0496(11) Uani 1 1 d . . .
H18A H -0.1890 0.5153 0.4368 0.074 Uiso 1 1 calc R . .
H18B H -0.1101 0.5601 0.4881 0.074 Uiso 1 1 calc R . .
H18C H -0.0555 0.4897 0.4494 0.074 Uiso 1 1 calc R . .
C19 C -0.1093(3) 0.7960(2) 0.43100(12) 0.0275(7) Uani 1 1 d . . .
H19A H -0.1666 0.7435 0.4345 0.033 Uiso 1 1 calc R . .
H19B H -0.1562 0.8323 0.4132 0.033 Uiso 1 1 calc R . .
C20 C -0.0548(3) 0.8515(2) 0.47781(12) 0.0276(7) Uani 1 1 d . . .
C21 C -0.0173(3) 0.8971(2) 0.51729(12) 0.0292(7) Uani 1 1 d . . .
C22 C 0.0238(3) 0.9473(2) 0.56325(12) 0.0291(7) Uani 1 1 d . . .
C23 C 0.0581(3) 0.9868(2) 0.60413(12) 0.0299(7) Uani 1 1 d . . .
C24 C 0.1025(4) 1.0323(2) 0.65415(12) 0.0323(8) Uani 1 1 d . . .
H24A H 0.1764 1.0770 0.6558 0.039 Uiso 1 1 calc R . .
H24B H 0.0388 1.0660 0.6675 0.039 Uiso 1 1 calc R . .
C25 C 0.2288(3) 0.9257(2) 0.66823(12) 0.0276(7) Uani 1 1 d . . .
C26 C 0.3503(3) 0.9656(2) 0.68440(11) 0.0289(7) Uani 1 1 d . . .
C27 C 0.4461(3) 0.9210(2) 0.66882(11) 0.0278(7) Uani 1 1 d . . .
H27 H 0.5288 0.9487 0.6800 0.033 Uiso 1 1 calc R . .
C28 C 0.4207(3) 0.8363(2) 0.63694(12) 0.0262(7) Uani 1 1 d . . .
C29 C 0.2992(3) 0.7954(2) 0.62158(12) 0.0276(7) Uani 1 1 d . . .
H29 H 0.2813 0.7374 0.5999 0.033 Uiso 1 1 calc R . .
C30 C 0.2036(3) 0.8394(2) 0.63795(12) 0.0275(7) Uani 1 1 d . . .
C31 C 0.4932(4) 1.0922(3) 0.73125(14) 0.0433(9) Uani 1 1 d . . .
H31A H 0.5371 1.0519 0.7466 0.065 Uiso 1 1 calc R . .
H31B H 0.4949 1.1501 0.7543 0.065 Uiso 1 1 calc R . .
H31C H 0.5328 1.1033 0.7042 0.065 Uiso 1 1 calc R . .
C32 C 0.0543(3) 0.7232(3) 0.58752(16) 0.0412(9) Uani 1 1 d . . .
H32A H 0.0874 0.7363 0.5595 0.062 Uiso 1 1 calc R . .
H32B H -0.0349 0.7058 0.5799 0.062 Uiso 1 1 calc R . .
H32C H 0.0910 0.6731 0.5967 0.062 Uiso 1 1 calc R . .
C33 C 0.6095(3) 0.6399(3) 0.60329(13) 0.0331(8) Uani 1 1 d . . .
H33 H 0.6010 0.5773 0.6090 0.040 Uiso 1 1 calc R . .
C34 C 0.5111(3) 0.6907(2) 0.62573(13) 0.0308(7) Uani 1 1 d . . .
H34A H 0.5218 0.6949 0.6605 0.037 Uiso 1 1 calc R . .
H34B H 0.4285 0.6566 0.6117 0.037 Uiso 1 1 calc R . .
C35 C 0.5909(3) 0.6332(2) 0.54923(13) 0.0306(7) Uani 1 1 d . . .
H35A H 0.5081 0.5999 0.5350 0.037 Uiso 1 1 calc R . .
H35B H 0.6521 0.5987 0.5343 0.037 Uiso 1 1 calc R . .
C36 C 0.7365(3) 0.6910(3) 0.62589(14) 0.0370(8) Uani 1 1 d . . .
H36A H 0.8003 0.6576 0.6122 0.044 Uiso 1 1 calc R . .
H36B H 0.7475 0.6959 0.6607 0.044 Uiso 1 1 calc R . .
C37 C 0.5219(3) 0.7871(2) 0.61658(12) 0.0260(7) Uani 1 1 d . . .
C38 C 0.5068(3) 0.7800(2) 0.56245(11) 0.0236(6) Uani 1 1 d . . .
H38A H 0.5143 0.8418 0.5566 0.028 Uiso 1 1 calc R . .
H38B H 0.4239 0.7476 0.5477 0.028 Uiso 1 1 calc R . .
C39 C 0.6047(3) 0.7288(2) 0.53896(12) 0.0258(7) Uani 1 1 d . . .
C40 C 0.7333(3) 0.7798(3) 0.56256(12) 0.0303(7) Uani 1 1 d . . .
H40A H 0.7968 0.7473 0.5481 0.036 Uiso 1 1 calc R . .
H40B H 0.7436 0.8417 0.5569 0.036 Uiso 1 1 calc R . .
C41 C 0.7493(3) 0.7859(3) 0.61611(13) 0.0330(8) Uani 1 1 d . . .
H41 H 0.8325 0.8197 0.6309 0.040 Uiso 1 1 calc R . .
C42 C 0.6517(3) 0.8376(2) 0.63808(12) 0.0289(7) Uani 1 1 d . . .
H42A H 0.6608 0.8994 0.6321 0.035 Uiso 1 1 calc R . .
H42B H 0.6636 0.8440 0.6730 0.035 Uiso 1 1 calc R . .
C43 C 0.5866(3) 0.7254(2) 0.48573(12) 0.0265(7) Uani 1 1 d . . .
C44 C 0.5995(3) 0.8075(2) 0.47075(12) 0.0273(7) Uani 1 1 d . . .
H44 H 0.6198 0.8638 0.4938 0.033 Uiso 1 1 calc R . .
C45 C 0.5828(3) 0.8066(2) 0.42244(12) 0.0285(7) Uani 1 1 d . . .
C46 C 0.5540(3) 0.7232(3) 0.38819(12) 0.0303(7) Uani 1 1 d . . .
C47 C 0.5408(3) 0.6429(2) 0.40289(13) 0.0319(8) Uani 1 1 d . . .
C48 C 0.5573(3) 0.6442(2) 0.45125(13) 0.0304(7) Uani 1 1 d . . .
H48 H 0.5483 0.5884 0.4608 0.036 Uiso 1 1 calc R . .
C49 C 0.6259(4) 0.9686(3) 0.43704(14) 0.0433(10) Uani 1 1 d . . .
H49A H 0.5634 0.9787 0.4581 0.065 Uiso 1 1 calc R . .
H49B H 0.6324 1.0163 0.4193 0.065 Uiso 1 1 calc R . .
H49C H 0.7052 0.9704 0.4562 0.065 Uiso 1 1 calc R . .
C50 C 0.5780(4) 0.5288(3) 0.33762(17) 0.0516(11) Uani 1 1 d . . .
H50A H 0.5622 0.5541 0.3097 0.077 Uiso 1 1 calc R . .
H50B H 0.5605 0.4622 0.3278 0.077 Uiso 1 1 calc R . .
H50C H 0.6641 0.5477 0.3520 0.077 Uiso 1 1 calc R . .
C51 C 0.6379(3) 0.7525(3) 0.32088(13) 0.0371(8) Uani 1 1 d . . .
H51A H 0.7132 0.7449 0.3405 0.044 Uiso 1 1 calc R . .
H51B H 0.6410 0.8178 0.3213 0.044 Uiso 1 1 calc R . .
C52 C 0.6308(4) 0.6998(3) 0.27247(14) 0.0373(8) Uani 1 1 d . . .
C53 C 0.6284(4) 0.6540(3) 0.23377(14) 0.0404(9) Uani 1 1 d . . .
C54 C 0.6282(4) 0.5991(3) 0.18969(15) 0.0493(10) Uani 1 1 d . . .
C55 C 0.6286(5) 0.5483(4) 0.15226(18) 0.0633(13) Uani 1 1 d . . .
C56 C 0.6234(7) 0.4846(6) 0.1055(2) 0.099(2) Uani 1 1 d . . .
H56A H 0.6970 0.4995 0.0907 0.119 Uiso 1 1 calc R . .
H56B H 0.6191 0.4213 0.1091 0.119 Uiso 1 1 calc R . .
C57 C 0.4737(4) 0.4220(3) 0.03839(15) 0.0492(10) Uani 1 1 d . . .
C58 C 0.5440(4) 0.3921(3) 0.00285(15) 0.0465(10) Uani 1 1 d . . .
C59 C 0.4915(4) 0.3239(3) -0.03756(14) 0.0428(9) Uani 1 1 d . . .
H59 H 0.5397 0.3039 -0.0617 0.051 Uiso 1 1 calc R . .
C60 C 0.3701(4) 0.2855(3) -0.04247(14) 0.0389(9) Uani 1 1 d . . .
C61 C 0.3011(4) 0.3156(3) -0.00663(14) 0.0416(9) Uani 1 1 d . . .
H61 H 0.2174 0.2898 -0.0097 0.050 Uiso 1 1 calc R . .
C62 C 0.3534(4) 0.3831(3) 0.03360(15) 0.0463(10) Uani 1 1 d . . .
C63 C 0.7405(5) 0.3985(4) -0.02109(19) 0.0647(13) Uani 1 1 d . . .
H63A H 0.7368 0.3332 -0.0231 0.097 Uiso 1 1 calc R . .
H63B H 0.8247 0.4292 -0.0093 0.097 Uiso 1 1 calc R . .
H63C H 0.7148 0.4081 -0.0528 0.097 Uiso 1 1 calc R . .
C64 C 0.1646(5) 0.3868(4) 0.0655(2) 0.0729(16) Uani 1 1 d . . .
H64A H 0.1240 0.4002 0.0366 0.109 Uiso 1 1 calc R . .
H64B H 0.1312 0.4181 0.0933 0.109 Uiso 1 1 calc R . .
H64C H 0.1502 0.3210 0.0628 0.109 Uiso 1 1 calc R . .
C65 C 0.3350(4) 0.1036(3) -0.16357(13) 0.0376(8) Uani 1 1 d . . .
H65 H 0.3940 0.0878 -0.1865 0.045 Uiso 1 1 calc R . .
C66 C 0.3984(4) 0.1823(3) -0.12206(14) 0.0384(9) Uani 1 1 d . . .
H66A H 0.4259 0.2356 -0.1345 0.046 Uiso 1 1 calc R . .
H66B H 0.4716 0.1641 -0.1061 0.046 Uiso 1 1 calc R . .
C67 C 0.2949(4) 0.0208(3) -0.14438(13) 0.0352(8) Uani 1 1 d . . .
H67A H 0.3679 0.0019 -0.1286 0.042 Uiso 1 1 calc R . .
H67B H 0.2551 -0.0303 -0.1712 0.042 Uiso 1 1 calc R . .
C68 C 0.2233(4) 0.1312(3) -0.18925(13) 0.0410(9) Uani 1 1 d . . .
H68A H 0.1830 0.0804 -0.2161 0.049 Uiso 1 1 calc R . .
H68B H 0.2491 0.1842 -0.2022 0.049 Uiso 1 1 calc R . .
C69 C 0.3102(4) 0.2086(3) -0.08564(13) 0.0374(8) Uani 1 1 d . . .
C70 C 0.2692(4) 0.1237(2) -0.06761(12) 0.0331(8) Uani 1 1 d . . .
H70A H 0.2123 0.1389 -0.0442 0.040 Uiso 1 1 calc R . .
H70B H 0.3418 0.1056 -0.0511 0.040 Uiso 1 1 calc R . .
C71 C 0.2047(3) 0.0427(2) -0.10840(12) 0.0311(8) Uani 1 1 d . . .
C72 C 0.0931(4) 0.0725(3) -0.13398(13) 0.0368(8) Uani 1 1 d . . .
H72A H 0.0345 0.0883 -0.1113 0.044 Uiso 1 1 calc R . .
H72B H 0.0508 0.0216 -0.1605 0.044 Uiso 1 1 calc R . .
C73 C 0.1338(4) 0.1554(3) -0.15383(13) 0.0393(9) Uani 1 1 d . . .
H73 H 0.0602 0.1736 -0.1704 0.047 Uiso 1 1 calc R . .
C74 C 0.1967(4) 0.2349(3) -0.11235(14) 0.0398(9) Uani 1 1 d . . .
H74A H 0.1379 0.2516 -0.0899 0.048 Uiso 1 1 calc R . .
H74B H 0.2223 0.2885 -0.1249 0.048 Uiso 1 1 calc R . .
C75 C 0.1702(3) -0.0377(2) -0.08652(12) 0.0316(8) Uani 1 1 d . . .
C76 C 0.0516(4) -0.0615(3) -0.07735(13) 0.0365(8) Uani 1 1 d . . .
H76 H -0.0120 -0.0302 -0.0871 0.044 Uiso 1 1 calc R . .
C77 C 0.0257(3) -0.1300(3) -0.05432(14) 0.0380(8) Uani 1 1 d . . .
C78 C 0.1179(4) -0.1770(2) -0.03962(13) 0.0348(8) Uani 1 1 d . . .
C79 C 0.2364(4) -0.1548(3) -0.04969(13) 0.0370(8) Uani 1 1 d . . .
C80 C 0.2612(4) -0.0857(3) -0.07241(13) 0.0362(8) Uani 1 1 d . . .
H80 H 0.3424 -0.0704 -0.0786 0.043 Uiso 1 1 calc R . .
C81 C -0.1878(4) -0.1161(4) -0.0602(2) 0.0757(18) Uani 1 1 d . . .
H81A H -0.1713 -0.0504 -0.0461 0.114 Uiso 1 1 calc R . .
H81B H -0.2636 -0.1422 -0.0507 0.114 Uiso 1 1 calc R . .
H81C H -0.1969 -0.1271 -0.0950 0.114 Uiso 1 1 calc R . .
C82 C 0.4421(4) -0.1857(4) -0.0455(2) 0.0615(13) Uani 1 1 d . . .
H82A H 0.4407 -0.1938 -0.0800 0.092 Uiso 1 1 calc R . .
H82B H 0.4929 -0.2270 -0.0342 0.092 Uiso 1 1 calc R . .
H82C H 0.4765 -0.1227 -0.0293 0.092 Uiso 1 1 calc R . .
C83 C 0.0662(4) -0.2199(3) 0.02957(14) 0.0423(9) Uani 1 1 d . . .
H83A H 0.0511 -0.2744 0.0425 0.051 Uiso 1 1 calc R . .
H83B H -0.0104 -0.1928 0.0284 0.051 Uiso 1 1 calc R . .
C84 C 0.1634(4) -0.1540(3) 0.06218(14) 0.0408(9) Uani 1 1 d . . .
C85 C 0.2366(4) -0.0980(3) 0.09043(14) 0.0394(9) Uani 1 1 d . . .
C86 C 0.3182(4) -0.0312(3) 0.12312(14) 0.0391(9) Uani 1 1 d . . .
C87 C 0.3855(4) 0.0283(3) 0.15168(15) 0.0400(9) Uani 1 1 d . . .
C88 C 0.4689(3) 0.1032(3) 0.18493(15) 0.0417(9) Uani 1 1 d . . .
H88A H 0.5507 0.0844 0.1900 0.050 Uiso 1 1 calc R . .
H88B H 0.4781 0.1560 0.1703 0.050 Uiso 1 1 calc R . .
C89 C 0.3185(3) 0.1663(2) 0.22865(12) 0.0296(7) Uani 1 1 d . . .
C90 C 0.3111(3) 0.2519(2) 0.22048(13) 0.0308(7) Uani 1 1 d . . .
C91 C 0.2025(3) 0.2874(2) 0.22280(13) 0.0313(8) Uani 1 1 d . . .
H91 H 0.1977 0.3455 0.2165 0.038 Uiso 1 1 calc R . .
C92 C 0.0997(3) 0.2389(2) 0.23430(12) 0.0261(7) Uani 1 1 d . . .
C93 C 0.1082(3) 0.1539(2) 0.24347(12) 0.0287(7) Uani 1 1 d . . .
H93 H 0.0396 0.1206 0.2520 0.034 Uiso 1 1 calc R . .
C94 C 0.2171(3) 0.1173(2) 0.24024(12) 0.0291(7) Uani 1 1 d . . .
C95 C 0.4119(4) 0.3824(3) 0.1996(2) 0.0628(14) Uani 1 1 d . . .
H95A H 0.3503 0.3752 0.1715 0.094 Uiso 1 1 calc R . .
H95B H 0.4924 0.4062 0.1929 0.094 Uiso 1 1 calc R . .
H95C H 0.3896 0.4249 0.2267 0.094 Uiso 1 1 calc R . .
C96 C 0.1404(4) -0.0098(3) 0.26921(18) 0.0492(11) Uani 1 1 d . . .
H96A H 0.1265 0.0310 0.2986 0.074 Uiso 1 1 calc R . .
H96B H 0.1658 -0.0652 0.2764 0.074 Uiso 1 1 calc R . .
H96C H 0.0643 -0.0258 0.2465 0.074 Uiso 1 1 calc R . .
C97 C 0.2534(3) 0.6524(3) 0.34373(14) 0.0412(9) Uani 1 1 d . . .
C98 C 0.2639(3) 0.7456(3) 0.35367(15) 0.0447(10) Uani 1 1 d . . .
H98 H 0.2716 0.7780 0.3295 0.054 Uiso 1 1 calc R . .
C99 C 0.2626(3) 0.7895(3) 0.39992(16) 0.0430(9) Uani 1 1 d . . .
C100 C 0.2496(3) 0.7449(3) 0.43574(14) 0.0379(9) Uani 1 1 d . . .
H100 H 0.2490 0.7770 0.4677 0.046 Uiso 1 1 calc R . .
C101 C 0.2375(3) 0.6508(3) 0.42305(14) 0.0366(8) Uani 1 1 d . . .
C102 C 0.2397(3) 0.6030(3) 0.37725(15) 0.0392(9) Uani 1 1 d . . .
H102 H 0.2321 0.5386 0.3692 0.047 Uiso 1 1 calc R . .
Cl1 Cl 0.2314(2) 0.7962(2) 0.18825(11) 0.1426(10) Uani 1 1 d . . .
Cl2 Cl 0.0755(3) 0.6377(2) 0.13142(12) 0.1661(12) Uani 1 1 d . . .
Cl3 Cl 0.3323(3) 0.6320(3) 0.15463(10) 0.1866(16) Uani 1 1 d . . .
N1 N 0.2599(4) 0.6035(4) 0.29430(15) 0.0668(13) Uani 1 1 d . . .
N2 N 0.2745(4) 0.8908(3) 0.4119(2) 0.0691(12) Uani 1 1 d . . .
N3 N 0.2188(3) 0.5998(3) 0.45984(14) 0.0484(9) Uani 1 1 d . . .
O1 O -0.0132(2) 0.76391(15) 0.40504(8) 0.0298(5) Uani 1 1 d . . .
O2 O -0.0378(2) 0.75742(16) 0.31141(9) 0.0351(6) Uani 1 1 d . . .
O3 O -0.0530(3) 0.61154(17) 0.43624(8) 0.0367(6) Uani 1 1 d . . .
O4 O 0.1325(2) 0.97024(17) 0.68287(8) 0.0320(5) Uani 1 1 d . . .
O5 O 0.3687(2) 1.05048(17) 0.71471(9) 0.0362(6) Uani 1 1 d . . .
O6 O 0.0827(2) 0.80173(16) 0.62581(9) 0.0332(6) Uani 1 1 d . . .
O7 O 0.5312(2) 0.72114(18) 0.34006(8) 0.0338(6) Uani 1 1 d . . .
O8 O 0.5918(3) 0.88165(17) 0.40423(9) 0.0397(6) Uani 1 1 d . . .
O9 O 0.5023(3) 0.56047(18) 0.37104(10) 0.0461(7) Uani 1 1 d . . .
O10 O 0.5176(3) 0.4949(2) 0.07754(11) 0.0617(9) Uani 1 1 d . . .
O11 O 0.6621(3) 0.4341(2) 0.01028(12) 0.0596(8) Uani 1 1 d . . .
O12 O 0.2927(3) 0.4172(2) 0.07087(11) 0.0618(9) Uani 1 1 d . . .
O13 O 0.0937(3) -0.24749(17) -0.01793(9) 0.0401(6) Uani 1 1 d . . .
O14 O -0.0882(3) -0.1575(2) -0.04368(12) 0.0524(8) Uani 1 1 d . . .
O15 O 0.3202(3) -0.2054(2) -0.03556(11) 0.0510(8) Uani 1 1 d . . .
O16 O 0.4282(2) 0.13106(17) 0.23027(9) 0.0365(6) Uani 1 1 d . . .
O17 O 0.4167(2) 0.29648(18) 0.21074(11) 0.0451(7) Uani 1 1 d . . .
O18 O 0.2341(2) 0.03473(16) 0.24898(10) 0.0368(6) Uani 1 1 d . . .
O19 O 0.2665(3) 0.5225(3) 0.28697(15) 0.0819(13) Uani 1 1 d . . .
O20 O 0.2580(5) 0.6491(4) 0.26464(15) 0.1105(18) Uani 1 1 d . . .
O21 O 0.2660(5) 0.9273(3) 0.3785(2) 0.1058(16) Uani 1 1 d . . .
O22 O 0.2912(5) 0.9290(3) 0.45367(18) 0.0918(14) Uani 1 1 d . . .
O23 O 0.2250(3) 0.6429(3) 0.50085(12) 0.0641(9) Uani 1 1 d . . .
O24 O 0.1964(4) 0.5169(3) 0.44629(15) 0.0728(11) Uani 1 1 d . . .
C103 C 0.2002(12) 0.6691(11) 0.1668(5) 0.073(5) Uani 0.46(2) 1 d P A 1
H103 H 0.1831 0.6473 0.1958 0.088 Uiso 0.46(2) 1 calc PR A 1
C104 C 0.248(2) 0.7161(9) 0.1504(4) 0.122(8) Uani 0.54(2) 1 d P A 2
H104 H 0.2680 0.7393 0.1221 0.147 Uiso 0.54(2) 1 calc PR A 2

loop_
_atom_site_aniso_label
_atom_site_aniso_U_11
_atom_site_aniso_U_22
_atom_site_aniso_U_33
_atom_site_aniso_U_23
_atom_site_aniso_U_13
_atom_site_aniso_U_12
C1 0.0232(18) 0.0280(18) 0.058(2) -0.0068(17) 0.0121(16) -0.0026(14)
C2 0.0251(18) 0.0297(18) 0.048(2) -0.0023(16) 0.0110(16) 0.0046(15)
C3 0.0264(18) 0.0234(17) 0.045(2) -0.0030(15) 0.0103(15) 0.0016(14)
C4 0.0234(18) 0.037(2) 0.055(2) -0.0148(18) -0.0040(16) 0.0083(16)
C5 0.0225(16) 0.0234(16) 0.0328(18) -0.0015(13) 0.0042(13) 0.0046(13)
C6 0.0201(16) 0.0219(15) 0.0280(16) 0.0015(13) 0.0033(12) 0.0040(12)
C7 0.0227(16) 0.0232(16) 0.0316(18) 0.0001(13) 0.0040(13) 0.0027(13)
C8 0.0290(18) 0.0292(18) 0.0340(19) -0.0023(14) 0.0028(14) 0.0075(14)
C9 0.0300(19) 0.0346(19) 0.036(2) -0.0057(15) -0.0071(15) 0.0111(15)
C10 0.0324(19) 0.0310(18) 0.0337(19) -0.0008(15) -0.0023(15) 0.0117(15)
C11 0.0186(15) 0.0248(16) 0.0306(17) -0.0003(13) 0.0030(12) 0.0068(13)
C12 0.0290(18) 0.0240(16) 0.0346(18) 0.0073(14) 0.0026(14) 0.0056(14)
C13 0.0256(17) 0.0311(17) 0.0247(16) 0.0043(14) 0.0024(13) 0.0077(14)
C14 0.0211(16) 0.0223(15) 0.0283(17) -0.0012(13) 0.0048(13) 0.0032(13)
C15 0.0250(17) 0.0230(16) 0.0313(17) 0.0057(13) 0.0061(13) 0.0052(13)
C16 0.0282(17) 0.0261(16) 0.0249(16) 0.0019(13) 0.0067(13) 0.0055(13)
C17 0.054(2) 0.0331(19) 0.034(2) 0.0111(16) 0.0105(17) 0.0002(18)
C18 0.070(3) 0.045(2) 0.035(2) 0.0173(18) 0.005(2) 0.002(2)
C19 0.0258(17) 0.0253(16) 0.0285(17) -0.0004(13) 0.0047(13) 0.0049(13)
C20 0.0287(18) 0.0244(16) 0.0297(18) 0.0054(14) 0.0070(14) 0.0033(14)
C21 0.0287(18) 0.0268(17) 0.0316(19) 0.0059(14) 0.0060(14) 0.0019(14)
C22 0.0330(19) 0.0266(17) 0.0280(18) 0.0074(14) 0.0055(14) 0.0032(14)
C23 0.0322(18) 0.0261(17) 0.0310(19) 0.0058(14) 0.0053(14) 0.0036(14)
C24 0.040(2) 0.0257(17) 0.0277(18) -0.0002(14) 0.0013(15) 0.0064(15)
C25 0.0292(18) 0.0324(18) 0.0255(16) 0.0090(14) 0.0119(13) 0.0094(14)
C26 0.0368(19) 0.0299(17) 0.0203(16) 0.0060(13) 0.0060(13) 0.0044(15)
C27 0.0266(17) 0.0327(18) 0.0240(16) 0.0076(14) 0.0038(13) 0.0022(14)
C28 0.0233(16) 0.0312(17) 0.0270(17) 0.0113(14) 0.0058(13) 0.0049(14)
C29 0.0256(17) 0.0258(16) 0.0322(18) 0.0067(14) 0.0078(13) 0.0032(13)
C30 0.0229(17) 0.0316(17) 0.0313(18) 0.0111(14) 0.0099(13) 0.0048(14)
C31 0.042(2) 0.041(2) 0.037(2) -0.0039(17) 0.0005(17) -0.0019(18)
C32 0.0225(18) 0.033(2) 0.064(3) 0.0052(18) 0.0044(17) 0.0022(15)
C33 0.0324(19) 0.0356(19) 0.038(2) 0.0178(16) 0.0096(15) 0.0129(15)
C34 0.0264(18) 0.0363(19) 0.0334(18) 0.0141(15) 0.0068(14) 0.0061(15)
C35 0.0260(17) 0.0304(18) 0.039(2) 0.0105(15) 0.0088(14) 0.0106(14)
C36 0.0282(19) 0.050(2) 0.038(2) 0.0178(17) 0.0067(15) 0.0144(17)
C37 0.0208(16) 0.0313(17) 0.0274(17) 0.0083(14) 0.0053(13) 0.0053(13)
C38 0.0185(15) 0.0247(16) 0.0279(16) 0.0070(13) 0.0020(12) 0.0043(12)
C39 0.0200(16) 0.0304(17) 0.0288(17) 0.0088(14) 0.0064(13) 0.0052(13)
C40 0.0200(16) 0.0392(19) 0.0338(18) 0.0110(15) 0.0064(13) 0.0064(14)
C41 0.0184(16) 0.047(2) 0.0342(19) 0.0125(16) 0.0006(13) 0.0036(15)
C42 0.0219(16) 0.0388(19) 0.0260(17) 0.0103(14) 0.0013(13) 0.0018(14)
C43 0.0190(16) 0.0325(17) 0.0300(17) 0.0081(14) 0.0070(13) 0.0065(13)
C44 0.0247(17) 0.0299(17) 0.0271(17) 0.0044(14) 0.0063(13) 0.0053(14)
C45 0.0253(17) 0.0315(18) 0.0311(18) 0.0090(14) 0.0066(13) 0.0080(14)
C46 0.0202(16) 0.044(2) 0.0250(17) 0.0058(15) 0.0043(13) 0.0041(15)
C47 0.0245(17) 0.0312(18) 0.0364(19) 0.0009(15) 0.0091(14) -0.0004(14)
C48 0.0273(18) 0.0304(18) 0.0363(19) 0.0093(15) 0.0122(14) 0.0054(14)
C49 0.064(3) 0.032(2) 0.038(2) 0.0096(16) 0.0147(19) 0.0117(19)
C50 0.049(3) 0.042(2) 0.061(3) -0.001(2) 0.024(2) 0.008(2)
C51 0.0321(19) 0.047(2) 0.0306(19) 0.0105(16) 0.0046(15) -0.0005(17)
C52 0.036(2) 0.042(2) 0.035(2) 0.0107(17) 0.0096(16) 0.0053(17)
C53 0.043(2) 0.042(2) 0.036(2) 0.0092(18) 0.0080(17) 0.0030(18)
C54 0.055(3) 0.050(2) 0.039(2) 0.003(2) 0.0100(19) 0.004(2)
C55 0.064(3) 0.069(3) 0.050(3) 0.000(2) 0.007(2) 0.011(3)
C56 0.094(5) 0.136(6) 0.055(3) -0.017(4) -0.006(3) 0.057(5)
C57 0.058(3) 0.042(2) 0.040(2) 0.0012(18) 0.0008(19) 0.002(2)
C58 0.048(2) 0.045(2) 0.044(2) 0.0100(19) 0.0021(19) -0.0017(19)
C59 0.053(3) 0.040(2) 0.035(2) 0.0093(17) 0.0071(18) 0.0050(19)
C60 0.049(2) 0.0324(19) 0.036(2) 0.0102(16) 0.0043(17) 0.0056(17)
C61 0.048(2) 0.035(2) 0.038(2) 0.0048(17) 0.0070(17) 0.0015(17)
C62 0.057(3) 0.040(2) 0.040(2) 0.0061(18) 0.0082(19) 0.005(2)
C63 0.058(3) 0.063(3) 0.065(3) 0.003(3) 0.014(2) -0.002(2)
C64 0.068(4) 0.066(3) 0.070(4) -0.015(3) 0.028(3) -0.004(3)
C65 0.041(2) 0.043(2) 0.0296(19) 0.0065(16) 0.0119(16) 0.0086(17)
C66 0.040(2) 0.038(2) 0.038(2) 0.0106(16) 0.0070(16) 0.0042(17)
C67 0.038(2) 0.038(2) 0.0288(18) 0.0033(15) 0.0066(15) 0.0109(16)
C68 0.050(2) 0.049(2) 0.0261(18) 0.0134(17) 0.0076(16) 0.0087(19)
C69 0.048(2) 0.0340(19) 0.0281(18) 0.0046(15) 0.0036(16) 0.0055(17)
C70 0.040(2) 0.0340(19) 0.0240(17) 0.0046(14) 0.0033(14) 0.0079(16)
C71 0.0351(19) 0.0306(18) 0.0263(17) 0.0036(14) 0.0049(14) 0.0060(15)
C72 0.038(2) 0.042(2) 0.0312(19) 0.0089(16) 0.0059(15) 0.0101(17)
C73 0.043(2) 0.047(2) 0.0319(19) 0.0139(17) 0.0042(16) 0.0118(18)
C74 0.051(2) 0.038(2) 0.035(2) 0.0132(17) 0.0120(17) 0.0144(18)
C75 0.037(2) 0.0294(18) 0.0265(17) 0.0019(14) 0.0027(14) 0.0088(15)
C76 0.038(2) 0.0349(19) 0.039(2) 0.0097(16) 0.0049(16) 0.0112(16)
C77 0.032(2) 0.041(2) 0.041(2) 0.0091(17) 0.0047(16) 0.0052(16)
C78 0.039(2) 0.0309(18) 0.0332(19) 0.0074(15) 0.0022(15) 0.0045(16)
C79 0.039(2) 0.038(2) 0.035(2) 0.0076(16) 0.0030(16) 0.0123(17)
C80 0.033(2) 0.044(2) 0.0328(19) 0.0094(16) 0.0053(15) 0.0092(16)
C81 0.035(3) 0.097(4) 0.118(5) 0.070(4) 0.013(3) 0.015(3)
C82 0.040(3) 0.082(4) 0.079(3) 0.044(3) 0.013(2) 0.025(2)
C83 0.042(2) 0.045(2) 0.039(2) 0.0126(18) 0.0062(17) 0.0033(18)
C84 0.044(2) 0.045(2) 0.037(2) 0.0136(18) 0.0056(17) 0.0123(19)
C85 0.039(2) 0.044(2) 0.035(2) 0.0091(17) 0.0056(17) 0.0105(18)
C86 0.036(2) 0.040(2) 0.043(2) 0.0084(18) 0.0090(17) 0.0113(17)
C87 0.034(2) 0.041(2) 0.046(2) 0.0070(18) 0.0082(17) 0.0148(18)
C88 0.0271(19) 0.038(2) 0.054(2) -0.0051(18) 0.0110(17) 0.0087(16)
C89 0.0242(17) 0.0320(18) 0.0296(17) 0.0003(14) 0.0014(13) 0.0077(14)
C90 0.0231(17) 0.0309(18) 0.0383(19) 0.0046(15) 0.0094(14) 0.0053(14)
C91 0.0299(18) 0.0236(16) 0.041(2) 0.0063(15) 0.0091(15) 0.0054(14)
C92 0.0234(16) 0.0233(16) 0.0289(17) -0.0001(13) 0.0047(13) 0.0038(13)
C93 0.0254(17) 0.0261(17) 0.0314(18) 0.0015(14) 0.0041(13) 0.0013(13)
C94 0.0329(19) 0.0241(16) 0.0265(17) -0.0005(13) -0.0013(14) 0.0069(14)
C95 0.043(3) 0.043(2) 0.116(4) 0.032(3) 0.037(3) 0.010(2)
C96 0.042(2) 0.033(2) 0.072(3) 0.021(2) 0.001(2) 0.0006(18)
C97 0.0227(18) 0.058(3) 0.038(2) 0.0009(18) 0.0053(15) 0.0052(17)
C98 0.026(2) 0.061(3) 0.049(2) 0.021(2) 0.0026(17) 0.0001(18)
C99 0.0245(19) 0.041(2) 0.060(3) 0.0093(19) 0.0017(17) 0.0007(16)
C100 0.0272(19) 0.043(2) 0.039(2) 0.0020(17) 0.0013(15) 0.0056(16)
C101 0.0220(18) 0.044(2) 0.045(2) 0.0118(17) 0.0040(15) 0.0094(16)
C102 0.0203(17) 0.044(2) 0.052(2) 0.0069(18) 0.0061(16) 0.0072(16)
Cl1 0.1195(18) 0.155(2) 0.178(3) 0.090(2) 0.0209(17) 0.0215(16)
Cl2 0.136(2) 0.184(3) 0.178(3) 0.024(2) 0.014(2) 0.064(2)
Cl3 0.165(3) 0.332(5) 0.127(2) 0.104(3) 0.0635(18) 0.156(3)
N1 0.036(2) 0.108(4) 0.045(2) -0.001(3) 0.0072(17) -0.001(2)
N2 0.062(3) 0.044(2) 0.094(4) 0.011(3) 0.007(2) -0.002(2)
N3 0.0369(19) 0.062(2) 0.057(2) 0.027(2) 0.0110(16) 0.0194(17)
O1 0.0257(12) 0.0261(12) 0.0320(13) -0.0038(10) 0.0072(10) -0.0004(10)
O2 0.0511(16) 0.0229(12) 0.0313(13) 0.0059(10) 0.0097(11) 0.0034(11)
O3 0.0498(16) 0.0334(13) 0.0256(12) 0.0074(10) 0.0014(11) 0.0048(12)
O4 0.0340(13) 0.0386(13) 0.0272(12) 0.0078(10) 0.0105(10) 0.0140(11)
O5 0.0411(15) 0.0341(13) 0.0283(13) -0.0027(10) 0.0037(11) 0.0054(11)
O6 0.0215(12) 0.0318(13) 0.0478(15) 0.0085(11) 0.0105(10) 0.0055(10)
O7 0.0237(12) 0.0483(15) 0.0270(12) 0.0063(11) 0.0028(9) 0.0021(11)
O8 0.0586(18) 0.0342(14) 0.0299(13) 0.0103(11) 0.0098(12) 0.0133(12)
O9 0.0485(17) 0.0386(15) 0.0418(16) -0.0079(12) 0.0180(13) -0.0078(13)
O10 0.078(2) 0.0541(19) 0.0451(18) -0.0005(15) -0.0031(16) 0.0120(17)
O11 0.053(2) 0.064(2) 0.0548(19) 0.0055(16) 0.0070(15) -0.0039(16)
O12 0.077(2) 0.0534(19) 0.0466(18) -0.0086(15) 0.0203(16) 0.0056(17)
O13 0.0485(16) 0.0338(14) 0.0374(14) 0.0092(11) 0.0047(12) 0.0044(12)
O14 0.0340(15) 0.0561(18) 0.077(2) 0.0339(16) 0.0078(14) 0.0096(13)
O15 0.0432(17) 0.0611(19) 0.0633(19) 0.0354(16) 0.0136(14) 0.0212(14)
O16 0.0267(13) 0.0384(14) 0.0421(15) 0.0025(11) 0.0011(11) 0.0123(11)
O17 0.0279(14) 0.0382(15) 0.077(2) 0.0211(14) 0.0222(13) 0.0095(11)
O18 0.0364(14) 0.0266(13) 0.0482(16) 0.0092(11) 0.0040(12) 0.0087(11)
O19 0.050(2) 0.088(3) 0.080(3) -0.035(2) 0.0191(18) -0.007(2)
O20 0.126(4) 0.166(5) 0.042(2) 0.022(3) 0.021(2) 0.031(4)
O21 0.141(5) 0.059(3) 0.127(4) 0.050(3) 0.014(3) 0.003(3)
O22 0.108(4) 0.050(2) 0.096(3) -0.013(2) -0.001(3) 0.001(2)
O23 0.0501(19) 0.099(3) 0.0415(19) 0.0217(18) 0.0032(14) -0.0010(18)
O24 0.089(3) 0.058(2) 0.095(3) 0.041(2) 0.037(2) 0.037(2)
C103 0.062(8) 0.111(12) 0.061(8) 0.035(8) 0.011(6) 0.039(8)
C104 0.27(2) 0.060(8) 0.047(7) 0.007(5) 0.054(10) 0.027(10)

loop_
_atom_type_symbol
_atom_type_description
_atom_type_scat_dispersion_real
_atom_type_scat_dispersion_imag
_atom_type_scat_source
C C 0.0033 0.0016 'International Tables Vol C Tables 4.2.6.8 and 6.1.1.4'
H H 0.0000 0.0000 'International Tables Vol C Tables 4.2.6.8 and 6.1.1.4'
O O 0.0106 0.0060 'International Tables Vol C Tables 4.2.6.8 and 6.1.1.4'
N N 0.0061 0.0033 'International Tables Vol C Tables 4.2.6.8 and 6.1.1.4'
Cl Cl 0.1484 0.1585 'International Tables Vol C Tables 4.2.6.8 and 6.1.1.4'

loop_
_geom_angle_atom_site_label_1
_geom_angle_atom_site_label_2
_geom_angle_atom_site_label_3
_geom_angle
_geom_angle_site_symmetry_1
_geom_angle_site_symmetry_3
_geom_angle_publ_flag
C4 C1 C2 109.7(3) . . ?
C4 C1 C3 109.6(3) . . ?
C2 C1 C3 109.8(3) . . ?
C4 C1 H1 109.2 . . ?
C2 C1 H1 109.2 . . ?
C3 C1 H1 109.2 . . ?
C1 C2 C5 110.7(3) . . ?
C1 C2 H2A 109.5 . . ?
C5 C2 H2A 109.5 . . ?
C1 C2 H2B 109.5 . . ?
C5 C2 H2B 109.5 . . ?
H2A C2 H2B 108.1 . . ?
C1 C3 C7 110.4(3) . . ?
C1 C3 H3A 109.6 . . ?
C7 C3 H3A 109.6 . . ?
C1 C3 H3B 109.6 . . ?
C7 C3 H3B 109.6 . . ?
H3A C3 H3B 108.1 . . ?
C9 C4 C1 109.2(3) . . ?
C9 C4 H4A 109.8 . . ?
C1 C4 H4A 109.8 . . ?
C9 C4 H4B 109.8 . . ?
C1 C4 H4B 109.8 . . ?
H4A C4 H4B 108.3 . . ?
C2 C5 C10 107.9(3) . . ?
C2 C5 C11 111.3(3) . . ?
C10 C5 C11 112.0(3) . . ?
C2 C5 C6 108.6(3) . . ?
C10 C5 C6 107.7(3) . . ?
C11 C5 C6 109.2(3) . . ?
C5 C6 C7 111.5(3) . . ?
C5 C6 H6A 109.3 . . ?
C7 C6 H6A 109.3 . . ?
C5 C6 H6B 109.3 . . ?
C7 C6 H6B 109.3 . . ?
H6A C6 H6B 108.0 . . ?
C92 C7 C3 112.9(3) . . ?
C92 C7 C8 108.7(3) . . ?
C3 C7 C8 108.7(3) . . ?
C92 C7 C6 110.4(3) . . ?
C3 C7 C6 107.3(3) . . ?
C8 C7 C6 108.7(3) . . ?
C9 C8 C7 110.3(3) . . ?
C9 C8 H8A 109.6 . . ?
C7 C8 H8A 109.6 . . ?
C9 C8 H8B 109.6 . . ?
C7 C8 H8B 109.6 . . ?
H8A C8 H8B 108.1 . . ?
C4 C9 C8 109.4(3) . . ?
C4 C9 C10 110.4(3) . . ?
C8 C9 C10 109.2(3) . . ?
C4 C9 H9 109.3 . . ?
C8 C9 H9 109.3 . . ?
C10 C9 H9 109.3 . . ?
C9 C10 C5 111.0(3) . . ?
C9 C10 H10A 109.4 . . ?
C5 C10 H10A 109.4 . . ?
C9 C10 H10B 109.4 . . ?
C5 C10 H10B 109.4 . . ?
H10A C10 H10B 108.0 . . ?
C16 C11 C12 118.3(3) . . ?
C16 C11 C5 121.0(3) . . ?
C12 C11 C5 120.7(3) . . ?
C11 C12 C13 120.4(3) . . ?
C11 C12 H12 119.8 . . ?
C13 C12 H12 119.8 . . ?
O3 C13 C14 114.8(3) . . ?
O3 C13 C12 124.1(3) . . ?
C14 C13 C12 121.1(3) . . ?
O1 C14 C13 121.0(3) . . ?
O1 C14 C15 119.8(3) . . ?
C13 C14 C15 118.9(3) . . ?
O2 C15 C14 115.9(3) . . ?
O2 C15 C16 124.1(3) . . ?
C14 C15 C16 120.0(3) . . ?
C11 C16 C15 121.4(3) . . ?
C11 C16 H16 119.3 . . ?
C15 C16 H16 119.3 . . ?
O2 C17 H17A 109.5 . . ?
O2 C17 H17B 109.5 . . ?
H17A C17 H17B 109.5 . . ?
O2 C17 H17C 109.5 . . ?
H17A C17 H17C 109.5 . . ?
H17B C17 H17C 109.5 . . ?
O3 C18 H18A 109.5 . . ?
O3 C18 H18B 109.5 . . ?
H18A C18 H18B 109.5 . . ?
O3 C18 H18C 109.5 . . ?
H18A C18 H18C 109.5 . . ?
H18B C18 H18C 109.5 . . ?
O1 C19 C20 109.3(3) . . ?
O1 C19 H19A 109.8 . . ?
C20 C19 H19A 109.8 . . ?
O1 C19 H19B 109.8 . . ?
C20 C19 H19B 109.8 . . ?
H19A C19 H19B 108.3 . . ?
C21 C20 C19 175.7(4) . . ?
C20 C21 C22 178.1(4) . . ?
C23 C22 C21 176.5(4) . . ?
C22 C23 C24 177.9(4) . . ?
O4 C24 C23 113.1(3) . . ?
O4 C24 H24A 109.0 . . ?
C23 C24 H24A 109.0 . . ?
O4 C24 H24B 109.0 . . ?
C23 C24 H24B 109.0 . . ?
H24A C24 H24B 107.8 . . ?
C30 C25 O4 119.7(3) . . ?
C30 C25 C26 119.4(3) . . ?
O4 C25 C26 120.9(3) . . ?
O5 C26 C25 116.4(3) . . ?
O5 C26 C27 123.1(3) . . ?
C25 C26 C27 120.4(3) . . ?
C28 C27 C26 120.1(3) . . ?
C28 C27 H27 120.0 . . ?
C26 C27 H27 120.0 . . ?
C27 C28 C29 119.5(3) . . ?
C27 C28 C37 122.1(3) . . ?
C29 C28 C37 118.3(3) . . ?
C28 C29 C30 120.3(3) . . ?
C28 C29 H29 119.9 . . ?
C30 C29 H29 119.9 . . ?
O6 C30 C25 116.5(3) . . ?
O6 C30 C29 123.3(3) . . ?
C25 C30 C29 120.2(3) . . ?
O5 C31 H31A 109.5 . . ?
O5 C31 H31B 109.5 . . ?
H31A C31 H31B 109.5 . . ?
O5 C31 H31C 109.5 . . ?
H31A C31 H31C 109.5 . . ?
H31B C31 H31C 109.5 . . ?
O6 C32 H32A 109.5 . . ?
O6 C32 H32B 109.5 . . ?
H32A C32 H32B 109.5 . . ?
O6 C32 H32C 109.5 . . ?
H32A C32 H32C 109.5 . . ?
H32B C32 H32C 109.5 . . ?
C36 C33 C34 109.6(3) . . ?
C36 C33 C35 110.2(3) . . ?
C34 C33 C35 108.9(3) . . ?
C36 C33 H33 109.4 . . ?
C34 C33 H33 109.4 . . ?
C35 C33 H33 109.4 . . ?
C33 C34 C37 110.0(3) . . ?
C33 C34 H34A 109.7 . . ?
C37 C34 H34A 109.7 . . ?
C33 C34 H34B 109.7 . . ?
C37 C34 H34B 109.7 . . ?
H34A C34 H34B 108.2 . . ?
C33 C35 C39 110.9(3) . . ?
C33 C35 H35A 109.5 . . ?
C39 C35 H35A 109.5 . . ?
C33 C35 H35B 109.5 . . ?
C39 C35 H35B 109.5 . . ?
H35A C35 H35B 108.1 . . ?
C33 C36 C41 108.9(3) . . ?
C33 C36 H36A 109.9 . . ?
C41 C36 H36A 109.9 . . ?
C33 C36 H36B 109.9 . . ?
C41 C36 H36B 109.9 . . ?
H36A C36 H36B 108.3 . . ?
C28 C37 C42 112.9(3) . . ?
C28 C37 C38 108.3(3) . . ?
C42 C37 C38 107.7(3) . . ?
C28 C37 C34 110.1(3) . . ?
C42 C37 C34 108.3(3) . . ?
C38 C37 C34 109.4(3) . . ?
C37 C38 C39 111.4(3) . . ?
C37 C38 H38A 109.4 . . ?
C39 C38 H38A 109.4 . . ?
C37 C38 H38B 109.4 . . ?
C39 C38 H38B 109.4 . . ?
H38A C38 H38B 108.0 . . ?
C43 C39 C35 112.6(3) . . ?
C43 C39 C40 110.3(3) . . ?
C35 C39 C40 108.3(3) . . ?
C43 C39 C38 109.0(3) . . ?
C35 C39 C38 107.8(3) . . ?
C40 C39 C38 108.8(3) . . ?
C41 C40 C39 110.2(3) . . ?
C41 C40 H40A 109.6 . . ?
C39 C40 H40A 109.6 . . ?
C41 C40 H40B 109.6 . . ?
C39 C40 H40B 109.6 . . ?
H40A C40 H40B 108.1 . . ?
C40 C41 C36 110.7(3) . . ?
C40 C41 C42 109.1(3) . . ?
C36 C41 C42 109.6(3) . . ?
C40 C41 H41 109.1 . . ?
C36 C41 H41 109.1 . . ?
C42 C41 H41 109.1 . . ?
C41 C42 C37 110.7(3) . . ?
C41 C42 H42A 109.5 . . ?
C37 C42 H42A 109.5 . . ?
C41 C42 H42B 109.5 . . ?
C37 C42 H42B 109.5 . . ?
H42A C42 H42B 108.1 . . ?
C48 C43 C44 118.5(3) . . ?
C48 C43 C39 122.4(3) . . ?
C44 C43 C39 119.2(3) . . ?
C45 C44 C43 120.5(3) . . ?
C45 C44 H44 119.7 . . ?
C43 C44 H44 119.7 . . ?
O8 C45 C44 125.3(3) . . ?
O8 C45 C46 114.9(3) . . ?
C44 C45 C46 119.8(3) . . ?
C47 C46 O7 119.7(3) . . ?
C47 C46 C45 119.6(3) . . ?
O7 C46 C45 120.6(3) . . ?
O9 C47 C46 121.6(3) . . ?
O9 C47 C48 117.8(3) . . ?
C46 C47 C48 120.4(3) . . ?
C43 C48 C47 121.3(3) . . ?
C43 C48 H48 119.4 . . ?
C47 C48 H48 119.4 . . ?
O8 C49 H49A 109.5 . . ?
O8 C49 H49B 109.5 . . ?
H49A C49 H49B 109.5 . . ?
O8 C49 H49C 109.5 . . ?
H49A C49 H49C 109.5 . . ?
H49B C49 H49C 109.5 . . ?
O9 C50 H50A 109.5 . . ?
O9 C50 H50B 109.5 . . ?
H50A C50 H50B 109.5 . . ?
O9 C50 H50C 109.5 . . ?
H50A C50 H50C 109.5 . . ?
H50B C50 H50C 109.5 . . ?
O7 C51 C52 108.5(3) . . ?
O7 C51 H51A 110.0 . . ?
C52 C51 H51A 110.0 . . ?
O7 C51 H51B 110.0 . . ?
C52 C51 H51B 110.0 . . ?
H51A C51 H51B 108.4 . . ?
C53 C52 C51 176.8(4) . . ?
C52 C53 C54 178.0(5) . . ?
C55 C54 C53 177.1(5) . . ?
C54 C55 C56 177.6(6) . . ?
O10 C56 C55 105.9(5) . . ?
O10 C56 H56A 110.5 . . ?
C55 C56 H56A 110.5 . . ?
O10 C56 H56B 110.5 . . ?
C55 C56 H56B 110.5 . . ?
H56A C56 H56B 108.7 . . ?
C62 C57 C58 119.4(4) . . ?
C62 C57 O10 117.6(4) . . ?
C58 C57 O10 122.8(4) . . ?
O11 C58 C57 115.7(4) . . ?
O11 C58 C59 124.1(4) . . ?
C57 C58 C59 120.1(4) . . ?
C60 C59 C58 120.3(4) . . ?
C60 C59 H59 119.8 . . ?
C58 C59 H59 119.8 . . ?
C59 C60 C61 119.0(4) . . ?
C59 C60 C69 121.9(4) . . ?
C61 C60 C69 119.1(4) . . ?
C62 C61 C60 120.7(4) . . ?
C62 C61 H61 119.6 . . ?
C60 C61 H61 119.6 . . ?
C57 C62 O12 114.6(4) . . ?
C57 C62 C61 120.5(4) . . ?
O12 C62 C61 124.9(4) . . ?
O11 C63 H63A 109.5 . . ?
O11 C63 H63B 109.5 . . ?
H63A C63 H63B 109.5 . . ?
O11 C63 H63C 109.5 . . ?
H63A C63 H63C 109.5 . . ?
H63B C63 H63C 109.5 . . ?
O12 C64 H64A 109.5 . . ?
O12 C64 H64B 109.5 . . ?
H64A C64 H64B 109.5 . . ?
O12 C64 H64C 109.5 . . ?
H64A C64 H64C 109.5 . . ?
H64B C64 H64C 109.5 . . ?
C68 C65 C67 109.7(3) . . ?
C68 C65 C66 110.2(3) . . ?
C67 C65 C66 109.4(3) . . ?
C68 C65 H65 109.2 . . ?
C67 C65 H65 109.2 . . ?
C66 C65 H65 109.2 . . ?
C65 C66 C69 110.8(3) . . ?
C65 C66 H66A 109.5 . . ?
C69 C66 H66A 109.5 . . ?
C65 C66 H66B 109.5 . . ?
C69 C66 H66B 109.5 . . ?
H66A C66 H66B 108.1 . . ?
C65 C67 C71 110.8(3) . . ?
C65 C67 H67A 109.5 . . ?
C71 C67 H67A 109.5 . . ?
C65 C67 H67B 109.5 . . ?
C71 C67 H67B 109.5 . . ?
H67A C67 H67B 108.1 . . ?
C65 C68 C73 108.8(3) . . ?
C65 C68 H68A 109.9 . . ?
C73 C68 H68A 109.9 . . ?
C65 C68 H68B 109.9 . . ?
C73 C68 H68B 109.9 . . ?
H68A C68 H68B 108.3 . . ?
C60 C69 C70 108.4(3) . . ?
C60 C69 C66 113.0(3) . . ?
C70 C69 C66 107.6(3) . . ?
C60 C69 C74 111.3(3) . . ?
C70 C69 C74 108.7(3) . . ?
C66 C69 C74 107.6(3) . . ?
C69 C70 C71 112.5(3) . . ?
C69 C70 H70A 109.1 . . ?
C71 C70 H70A 109.1 . . ?
C69 C70 H70B 109.1 . . ?
C71 C70 H70B 109.1 . . ?
H70A C70 H70B 107.8 . . ?
C75 C71 C72 113.2(3) . . ?
C75 C71 C67 111.4(3) . . ?
C72 C71 C67 108.0(3) . . ?
C75 C71 C70 107.8(3) . . ?
C72 C71 C70 108.3(3) . . ?
C67 C71 C70 108.0(3) . . ?
C71 C72 C73 110.6(3) . . ?
C71 C72 H72A 109.5 . . ?
C73 C72 H72A 109.5 . . ?
C71 C72 H72B 109.5 . . ?
C73 C72 H72B 109.5 . . ?
H72A C72 H72B 108.1 . . ?
C68 C73 C74 109.6(3) . . ?
C68 C73 C72 109.8(3) . . ?
C74 C73 C72 109.2(3) . . ?
C68 C73 H73 109.4 . . ?
C74 C73 H73 109.4 . . ?
C72 C73 H73 109.4 . . ?
C73 C74 C69 110.7(3) . . ?
C73 C74 H74A 109.5 . . ?
C69 C74 H74A 109.5 . . ?
C73 C74 H74B 109.5 . . ?
C69 C74 H74B 109.5 . . ?
H74A C74 H74B 108.1 . . ?
C76 C75 C80 118.3(3) . . ?
C76 C75 C71 122.1(3) . . ?
C80 C75 C71 119.4(3) . . ?
C77 C76 C75 120.6(3) . . ?
C77 C76 H76 119.7 . . ?
C75 C76 H76 119.7 . . ?
O14 C77 C76 124.6(3) . . ?
O14 C77 C78 114.7(3) . . ?
C76 C77 C78 120.8(4) . . ?
O13 C78 C79 119.2(3) . . ?
O13 C78 C77 121.9(3) . . ?
C79 C78 C77 118.8(3) . . ?
O15 C79 C80 124.8(4) . . ?
O15 C79 C78 115.4(3) . . ?
C80 C79 C78 119.8(3) . . ?
C79 C80 C75 121.6(4) . . ?
C79 C80 H80 119.2 . . ?
C75 C80 H80 119.2 . . ?
O14 C81 H81A 109.5 . . ?
O14 C81 H81B 109.5 . . ?
H81A C81 H81B 109.5 . . ?
O14 C81 H81C 109.5 . . ?
H81A C81 H81C 109.5 . . ?
H81B C81 H81C 109.5 . . ?
O15 C82 H82A 109.5 . . ?
O15 C82 H82B 109.5 . . ?
H82A C82 H82B 109.5 . . ?
O15 C82 H82C 109.5 . . ?
H82A C82 H82C 109.5 . . ?
H82B C82 H82C 109.5 . . ?
O13 C83 C84 114.0(3) . . ?
O13 C83 H83A 108.8 . . ?
C84 C83 H83A 108.8 . . ?
O13 C83 H83B 108.8 . . ?
C84 C83 H83B 108.8 . . ?
H83A C83 H83B 107.7 . . ?
C85 C84 C83 175.6(4) . . ?
C84 C85 C86 178.0(4) . . ?
C87 C86 C85 177.7(4) . . ?
C86 C87 C88 177.4(5) . . ?
O16 C88 C87 113.7(3) . . ?
O16 C88 H88A 108.8 . . ?
C87 C88 H88A 108.8 . . ?
O16 C88 H88B 108.8 . . ?
C87 C88 H88B 108.8 . . ?
H88A C88 H88B 107.7 . . ?
C90 C89 C94 119.7(3) . . ?
C90 C89 O16 121.9(3) . . ?
C94 C89 O16 118.1(3) . . ?
O17 C90 C91 124.2(3) . . ?
O17 C90 C89 115.7(3) . . ?
C91 C90 C89 120.1(3) . . ?
C90 C91 C92 120.8(3) . . ?
C90 C91 H91 119.6 . . ?
C92 C91 H91 119.6 . . ?
C93 C92 C91 118.9(3) . . ?
C93 C92 C7 122.1(3) . . ?
C91 C92 C7 119.0(3) . . ?
C92 C93 C94 120.3(3) . . ?
C92 C93 H93 119.8 . . ?
C94 C93 H93 119.8 . . ?
O18 C94 C89 115.5(3) . . ?
O18 C94 C93 124.3(3) . . ?
C89 C94 C93 120.2(3) . . ?
O17 C95 H95A 109.5 . . ?
O17 C95 H95B 109.5 . . ?
H95A C95 H95B 109.5 . . ?
O17 C95 H95C 109.5 . . ?
H95A C95 H95C 109.5 . . ?
H95B C95 H95C 109.5 . . ?
O18 C96 H96A 109.5 . . ?
O18 C96 H96B 109.5 . . ?
H96A C96 H96B 109.5 . . ?
O18 C96 H96C 109.5 . . ?
H96A C96 H96C 109.5 . . ?
H96B C96 H96C 109.5 . . ?
C102 C97 C98 123.4(4) . . ?
C102 C97 N1 118.6(4) . . ?
C98 C97 N1 118.0(4) . . ?
C99 C98 C97 116.9(4) . . ?
C99 C98 H98 121.5 . . ?
C97 C98 H98 121.5 . . ?
C98 C99 C100 123.2(4) . . ?
C98 C99 N2 118.2(4) . . ?
C100 C99 N2 118.6(4) . . ?
C99 C100 C101 116.8(4) . . ?
C99 C100 H100 121.6 . . ?
C101 C100 H100 121.6 . . ?
C102 C101 C100 122.6(4) . . ?
C102 C101 N3 118.6(4) . . ?
C100 C101 N3 118.8(4) . . ?
C97 C102 C101 117.0(4) . . ?
C97 C102 H102 121.5 . . ?
C101 C102 H102 121.5 . . ?
C104 Cl1 C103 34.6(6) . . ?
C103 Cl2 C104 30.3(6) . . ?
C103 Cl3 C104 36.9(7) . . ?
O19 N1 O20 126.3(5) . . ?
O19 N1 C97 117.6(5) . . ?
O20 N1 C97 116.0(5) . . ?
O22 N2 O21 126.1(5) . . ?
O22 N2 C99 117.1(5) . . ?
O21 N2 C99 116.9(5) . . ?
O23 N3 O24 125.3(4) . . ?
O23 N3 C101 118.0(4) . . ?
O24 N3 C101 116.7(4) . . ?
C14 O1 C19 114.8(2) . . ?
C15 O2 C17 117.2(3) . . ?
C13 O3 C18 117.9(3) . . ?
C25 O4 C24 111.9(3) . . ?
C26 O5 C31 116.8(3) . . ?
C30 O6 C32 116.6(3) . . ?
C46 O7 C51 113.7(3) . . ?
C45 O8 C49 117.8(3) . . ?
C47 O9 C50 118.8(3) . . ?
C56 O10 C57 114.7(4) . . ?
C58 O11 C63 117.7(4) . . ?
C62 O12 C64 117.1(4) . . ?
C78 O13 C83 114.1(3) . . ?
C77 O14 C81 117.5(3) . . ?
C79 O15 C82 117.3(3) . . ?
C89 O16 C88 114.8(3) . . ?
C90 O17 C95 117.7(3) . . ?
C94 O18 C96 116.9(3) . . ?
Cl2 C103 Cl3 123.2(8) . . ?
Cl2 C103 Cl1 110.8(7) . . ?
Cl3 C103 Cl1 108.4(9) . . ?
Cl2 C103 H103 104.2 . . ?
Cl3 C103 H103 104.2 . . ?
Cl1 C103 H103 104.2 . . ?
Cl1 C104 Cl3 129.2(10) . . ?
Cl1 C104 Cl2 104.8(11) . . ?
Cl3 C104 Cl2 98.6(7) . . ?
Cl1 C104 H104 107.4 . . ?
Cl3 C104 H104 107.4 . . ?
Cl2 C104 H104 107.4 . . ?

loop_
_geom_bond_atom_site_label_1
_geom_bond_atom_site_label_2
_geom_bond_distance
_geom_bond_site_symmetry_2
_geom_bond_publ_flag
C1 C4 1.525(6) . ?
C1 C2 1.528(5) . ?
C1 C3 1.536(5) . ?
C1 H1 1.0000 . ?
C2 C5 1.542(5) . ?
C2 H2A 0.9900 . ?
C2 H2B 0.9900 . ?
C3 C7 1.542(5) . ?
C3 H3A 0.9900 . ?
C3 H3B 0.9900 . ?
C4 C9 1.524(6) . ?
C4 H4A 0.9900 . ?
C4 H4B 0.9900 . ?
C5 C10 1.543(5) . ?
C5 C11 1.543(4) . ?
C5 C6 1.549(4) . ?
C6 C7 1.561(4) . ?
C6 H6A 0.9900 . ?
C6 H6B 0.9900 . ?
C7 C92 1.527(4) . ?
C7 C8 1.544(5) . ?
C8 C9 1.531(5) . ?
C8 H8A 0.9900 . ?
C8 H8B 0.9900 . ?
C9 C10 1.531(5) . ?
C9 H9 1.0000 . ?
C10 H10A 0.9900 . ?
C10 H10B 0.9900 . ?
C11 C16 1.391(5) . ?
C11 C12 1.396(5) . ?
C12 C13 1.397(5) . ?
C12 H12 0.9500 . ?
C13 O3 1.374(4) . ?
C13 C14 1.388(5) . ?
C14 O1 1.386(4) . ?
C14 C15 1.392(5) . ?
C15 O2 1.365(4) . ?
C15 C16 1.399(5) . ?
C16 H16 0.9500 . ?
C17 O2 1.422(4) . ?
C17 H17A 0.9800 . ?
C17 H17B 0.9800 . ?
C17 H17C 0.9800 . ?
C18 O3 1.420(5) . ?
C18 H18A 0.9800 . ?
C18 H18B 0.9800 . ?
C18 H18C 0.9800 . ?
C19 O1 1.446(4) . ?
C19 C20 1.454(5) . ?
C19 H19A 0.9900 . ?
C19 H19B 0.9900 . ?
C20 C21 1.201(5) . ?
C21 C22 1.379(5) . ?
C22 C23 1.202(5) . ?
C23 C24 1.465(5) . ?
C24 O4 1.437(4) . ?
C24 H24A 0.9900 . ?
C24 H24B 0.9900 . ?
C25 C30 1.388(5) . ?
C25 O4 1.392(4) . ?
C25 C26 1.393(5) . ?
C26 O5 1.373(4) . ?
C26 C27 1.395(5) . ?
C27 C28 1.390(5) . ?
C27 H27 0.9500 . ?
C28 C29 1.393(5) . ?
C28 C37 1.528(4) . ?
C29 C30 1.397(5) . ?
C29 H29 0.9500 . ?
C30 O6 1.367(4) . ?
C31 O5 1.429(5) . ?
C31 H31A 0.9800 . ?
C31 H31B 0.9800 . ?
C31 H31C 0.9800 . ?
C32 O6 1.419(5) . ?
C32 H32A 0.9800 . ?
C32 H32B 0.9800 . ?
C32 H32C 0.9800 . ?
C33 C36 1.524(5) . ?
C33 C34 1.537(5) . ?
C33 C35 1.540(5) . ?
C33 H33 1.0000 . ?
C34 C37 1.545(5) . ?
C34 H34A 0.9900 . ?
C34 H34B 0.9900 . ?
C35 C39 1.544(5) . ?
C35 H35A 0.9900 . ?
C35 H35B 0.9900 . ?
C36 C41 1.529(5) . ?
C36 H36A 0.9900 . ?
C36 H36B 0.9900 . ?
C37 C42 1.540(5) . ?
C37 C38 1.541(4) . ?
C38 C39 1.548(4) . ?
C38 H38A 0.9900 . ?
C38 H38B 0.9900 . ?
C39 C43 1.526(5) . ?
C39 C40 1.544(5) . ?
C40 C41 1.527(5) . ?
C40 H40A 0.9900 . ?
C40 H40B 0.9900 . ?
C41 C42 1.532(5) . ?
C41 H41 1.0000 . ?
C42 H42A 0.9900 . ?
C42 H42B 0.9900 . ?
C43 C48 1.387(5) . ?
C43 C44 1.411(5) . ?
C44 C45 1.392(5) . ?
C44 H44 0.9500 . ?
C45 O8 1.360(4) . ?
C45 C46 1.408(5) . ?
C46 C47 1.380(5) . ?
C46 O7 1.385(4) . ?
C47 O9 1.374(4) . ?
C47 C48 1.392(5) . ?
C48 H48 0.9500 . ?
C49 O8 1.431(5) . ?
C49 H49A 0.9800 . ?
C49 H49B 0.9800 . ?
C49 H49C 0.9800 . ?
C50 O9 1.399(5) . ?
C50 H50A 0.9800 . ?
C50 H50B 0.9800 . ?
C50 H50C 0.9800 . ?
C51 O7 1.438(4) . ?
C51 C52 1.446(5) . ?
C51 H51A 0.9900 . ?
C51 H51B 0.9900 . ?
C52 C53 1.181(5) . ?
C53 C54 1.366(6) . ?
C54 C55 1.189(6) . ?
C55 C56 1.477(7) . ?
C56 O10 1.396(7) . ?
C56 H56A 0.9900 . ?
C56 H56B 0.9900 . ?
C57 C62 1.372(6) . ?
C57 C58 1.395(6) . ?
C57 O10 1.397(5) . ?
C58 O11 1.358(5) . ?
C58 C59 1.400(6) . ?
C59 C60 1.381(6) . ?
C59 H59 0.9500 . ?
C60 C61 1.392(6) . ?
C60 C69 1.537(5) . ?
C61 C62 1.389(6) . ?
C61 H61 0.9500 . ?
C62 O12 1.379(5) . ?
C63 O11 1.400(6) . ?
C63 H63A 0.9800 . ?
C63 H63B 0.9800 . ?
C63 H63C 0.9800 . ?
C64 O12 1.421(6) . ?
C64 H64A 0.9800 . ?
C64 H64B 0.9800 . ?
C64 H64C 0.9800 . ?
C65 C68 1.524(6) . ?
C65 C67 1.528(5) . ?
C65 C66 1.534(5) . ?
C65 H65 1.0000 . ?
C66 C69 1.544(5) . ?
C66 H66A 0.9900 . ?
C66 H66B 0.9900 . ?
C67 C71 1.540(5) . ?
C67 H67A 0.9900 . ?
C67 H67B 0.9900 . ?
C68 C73 1.529(5) . ?
C68 H68A 0.9900 . ?
C68 H68B 0.9900 . ?
C69 C70 1.539(5) . ?
C69 C74 1.545(6) . ?
C70 C71 1.546(5) . ?
C70 H70A 0.9900 . ?
C70 H70B 0.9900 . ?
C71 C75 1.529(5) . ?
C71 C72 1.540(5) . ?
C72 C73 1.542(5) . ?
C72 H72A 0.9900 . ?
C72 H72B 0.9900 . ?
C73 C74 1.539(6) . ?
C73 H73 1.0000 . ?
C74 H74A 0.9900 . ?
C74 H74B 0.9900 . ?
C75 C76 1.393(5) . ?
C75 C80 1.394(5) . ?
C76 C77 1.379(5) . ?
C76 H76 0.9500 . ?
C77 O14 1.374(5) . ?
C77 C78 1.399(5) . ?
C78 O13 1.376(4) . ?
C78 C79 1.397(6) . ?
C79 O15 1.364(5) . ?
C79 C80 1.378(5) . ?
C80 H80 0.9500 . ?
C81 O14 1.427(5) . ?
C81 H81A 0.9800 . ?
C81 H81B 0.9800 . ?
C81 H81C 0.9800 . ?
C82 O15 1.426(5) . ?
C82 H82A 0.9800 . ?
C82 H82B 0.9800 . ?
C82 H82C 0.9800 . ?
C83 O13 1.431(5) . ?
C83 C84 1.468(6) . ?
C83 H83A 0.9900 . ?
C83 H83B 0.9900 . ?
C84 C85 1.197(6) . ?
C85 C86 1.383(6) . ?
C86 C87 1.196(6) . ?
C87 C88 1.466(6) . ?
C88 O16 1.434(5) . ?
C88 H88A 0.9900 . ?
C88 H88B 0.9900 . ?
C89 C90 1.389(5) . ?
C89 C94 1.389(5) . ?
C89 O16 1.390(4) . ?
C90 O17 1.371(4) . ?
C90 C91 1.383(5) . ?
C91 C92 1.397(5) . ?
C91 H91 0.9500 . ?
C92 C93 1.392(5) . ?
C93 C94 1.395(5) . ?
C93 H93 0.9500 . ?
C94 O18 1.370(4) . ?
C95 O17 1.423(5) . ?
C95 H95A 0.9800 . ?
C95 H95B 0.9800 . ?
C95 H95C 0.9800 . ?
C96 O18 1.425(5) . ?
C96 H96A 0.9800 . ?
C96 H96B 0.9800 . ?
C96 H96C 0.9800 . ?
C97 C102 1.367(6) . ?
C97 C98 1.375(6) . ?
C97 N1 1.479(6) . ?
C98 C99 1.365(6) . ?
C98 H98 0.9500 . ?
C99 C100 1.375(6) . ?
C99 N2 1.493(6) . ?
C100 C101 1.386(6) . ?
C100 H100 0.9500 . ?
C101 C102 1.374(6) . ?
C101 N3 1.473(5) . ?
C102 H102 0.9500 . ?
Cl1 C104 1.498(11) . ?
Cl1 C103 1.877(17) . ?
Cl2 C103 1.581(13) . ?
Cl2 C104 2.07(2) . ?
Cl3 C103 1.681(12) . ?
Cl3 C104 1.696(17) . ?
N1 O19 1.220(6) . ?
N1 O20 1.221(7) . ?
N2 O22 1.207(6) . ?
N2 O21 1.222(6) . ?
N3 O23 1.217(5) . ?
N3 O24 1.224(5) . ?
C103 H103 1.0000 . ?
C104 H104 1.0000 . ?
